data_4000303
_journal_name_full 'Chemistry of Materials'
_journal_paper_doi 10.1021/cm020987z
_journal_year 2003
_chemical_formula_moiety '[Zn2(4,4'-biPy)(DBM)4]*(tert-Butylbenzene)'
_chemical_formula_sum 'C80 H66 N2 O8 Zn2'
_chemical_formula_weight 1314.09
_chemical_name_common Tetrakis(Dibenzoylmethanato)-(mu!2$-4,4'-bipyr
_chemical_name_systematic
;
 Tetrakis(1,3-Diphenyl-1,3-propanediono)-(mu!2$-4,4'-bipyridyl)-di-zinc(II), cla
;
_space_group_IT_number 2
_symmetry_cell_setting triclinic
_symmetry_space_group_name_Hall '-P 1'
_symmetry_space_group_name_H-M 'P -1'
_atom_sites_solution_hydrogens geom
_atom_sites_solution_primary direct
_atom_sites_solution_secondary difmap
_cell_angle_alpha 88.45(1)
_cell_angle_beta 82.59(1)
_cell_angle_gamma 68.14(1)
_cell_formula_units_Z 1
_cell_length_a 10.737(2)
_cell_length_b 12.277(2)
_cell_length_c 13.456(2)
_cell_measurement_reflns_used 'all data'
_cell_measurement_temperature 173(2)
_cell_measurement_theta_max 29
_cell_measurement_theta_min 1.5
_cell_volume 1632.0(5)
_diffrn_ambient_temperature 173(2)
_diffrn_detector_area_resol_mean ?
_diffrn_measurement_device_type 'Smart CCD'
_diffrn_measurement_method ?
_diffrn_radiation_monochromator graphite
_diffrn_radiation_source 'fine-focus sealed tube'
_diffrn_radiation_type MoK\a
_diffrn_radiation_wavelength 0.71073
_diffrn_reflns_av_R_equivalents 0.0144
_diffrn_reflns_av_sigmaI/netI 0.0267
_diffrn_reflns_limit_h_max 14
_diffrn_reflns_limit_h_min -14
_diffrn_reflns_limit_k_max 16
_diffrn_reflns_limit_k_min -16
_diffrn_reflns_limit_l_max 18
_diffrn_reflns_limit_l_min -18
_diffrn_reflns_number 19535
_diffrn_reflns_theta_max 28.74
_diffrn_reflns_theta_min 1.53
_diffrn_standards_decay_% ?
_diffrn_standards_interval_count ?
_diffrn_standards_interval_time ?
_diffrn_standards_number ?
_exptl_absorpt_coefficient_mu 0.795
_exptl_absorpt_correction_T_max 0.8373
_exptl_absorpt_correction_T_min 0.6848
_exptl_absorpt_correction_type SADABS
_exptl_crystal_colour white
_exptl_crystal_density_diffrn 1.337
_exptl_crystal_density_meas ?
_exptl_crystal_density_method 'not measured'
_exptl_crystal_description plate
_exptl_crystal_F_000 684
_exptl_crystal_size_max 0.3
_exptl_crystal_size_mid 0.3
_exptl_crystal_size_min 0.2
_refine_ls_extinction_coef ?
_refine_ls_extinction_method none
_refine_ls_goodness_of_fit_ref 1.035
_refine_ls_hydrogen_treatment mixed
_refine_ls_matrix_type full
_refine_ls_number_parameters 485
_refine_ls_number_reflns 8371
_refine_ls_number_restraints 83
_refine_ls_restrained_S_all 1.051
_refine_ls_R_factor_all 0.0507
_refine_ls_R_factor_gt 0.0369
_refine_ls_shift/su_max 0.001
_refine_ls_shift/su_mean 0.000
_refine_ls_structure_factor_coef Fsqd
_refine_ls_weighting_details 'w=1/[\s^2^(Fo^2^)+(0.0484P)^2^+0.4208P] where P=(Fo^2^+2Fc^2^)/3'
_refine_ls_weighting_scheme calc
_refine_ls_wR_factor_gt 0.0927
_refine_ls_wR_factor_ref 0.0985
_reflns_number_gt 6695
_reflns_number_total 8371
_reflns_threshold_expression >2sigma(I)
_cod_depositor_comments
;
The following automatic conversions were performed:
'_symmetry_cell_setting' value 'Triclinic' changed to 'triclinic'
according to '/home/saulius/struct/CIF-dictionaries/cif_core.dic'
dictionary named 'cif_core.dic' version 2.4.1 from 2010-06-29.

Automatic conversion script
Id: cif_fix_enum 1527 2010-12-29 10:47:43Z saulius 

The following automatic conversions were performed:

'_refine_ls_weighting_scheme' value 'calc
w=1/[\s^2^(Fo^2^)+(0.0484P)^2^+0.4208P] where P=(Fo^2^+2Fc^2^)/3' was
changed to 'calc'. New tag '_refine_ls_weighting_details' was
created. The value of the new tag was set to
'w=1/[\s^2^(Fo^2^)+(0.0484P)^2^+0.4208P] where P=(Fo^2^+2Fc^2^)/3'.

Automatic conversion script
Id: cif_fix_values 3143 2015-03-26 13:38:13Z robertas 
;
_cod_original_sg_symbol_H-M P-1
_cod_database_code 4000303

loop_
_symmetry_equiv_pos_as_xyz
'x, y, z'
'-x, -y, -z'

loop_
_atom_site_label
_atom_site_type_symbol
_atom_site_fract_x
_atom_site_fract_y
_atom_site_fract_z
_atom_site_U_iso_or_equiv
_atom_site_adp_type
_atom_site_occupancy
_atom_site_calc_flag
_atom_site_refinement_flags
_atom_site_disorder_assembly
_atom_site_disorder_group
Zn Zn 0.11674(7) 0.94209(3) 0.27788(5) 0.03447(11) Uani 0.876(3) d PD A -1
N7 N 0.24776(17) 0.97612(16) 0.36313(11) 0.0368(4) Uani 0.876(3) d PD A -1
C71 C 0.2348(2) 0.96846(18) 0.46344(13) 0.0416(5) Uani 0.876(3) d PD A -1
H71 H 0.1588 0.9548 0.4970 0.050 Uiso 0.876(3) calc PR A -1
C72 C 0.3293(2) 0.97997(19) 0.51951(13) 0.0437(5) Uani 0.876(3) d PD A -1
H72 H 0.3160 0.9752 0.5904 0.052 Uiso 0.876(3) calc PR A -1
C73 C 0.44219(19) 0.99825(18) 0.47347(13) 0.0376(5) Uani 0.876(3) d PD A -1
C74 C 0.4495(3) 1.0133(3) 0.37138(16) 0.0537(7) Uani 0.876(3) d PD A -1
H74 H 0.5219 1.0316 0.3368 0.064 Uiso 0.876(3) calc PR A -1
C75 C 0.3520(2) 1.0020(3) 0.31872(15) 0.0520(7) Uani 0.876(3) d PD A -1
H75 H 0.3595 1.0130 0.2484 0.062 Uiso 0.876(3) calc PR A -1
ZnA Zn 0.1501(3) 0.9411(2) 0.2568(2) 0.030 Uiso 0.124(3) d PD A -2
N7A N 0.2827(11) 0.9686(10) 0.3440(8) 0.030 Uiso 0.124(3) d PD A -2
C71A C 0.3045(10) 0.9138(9) 0.4316(8) 0.040 Uiso 0.124(3) d PD A -2
H71A H 0.2530 0.8681 0.4559 0.048 Uiso 0.124(3) calc PR A -2
C72A C 0.4008(11) 0.9225(10) 0.4872(7) 0.040 Uiso 0.124(3) d PD A -2
H72A H 0.4138 0.8827 0.5488 0.048 Uiso 0.124(3) calc PR A -2
C73A C 0.4778(11) 0.9875(12) 0.4550(9) 0.030 Uiso 0.124(3) d PD A -2
C74A C 0.4538(14) 1.0427(13) 0.3653(10) 0.040 Uiso 0.124(3) d PD A -2
H74A H 0.5046 1.0887 0.3399 0.048 Uiso 0.124(3) calc PR A -2
C75A C 0.3570(15) 1.0327(12) 0.3111(8) 0.040 Uiso 0.124(3) d PD A -2
H75A H 0.3428 1.0721 0.2493 0.048 Uiso 0.124(3) calc PR A -2
O1 O 0.05648(13) 0.86095(10) 0.39547(9) 0.0430(3) Uani 1 d . . .
O3 O 0.17440(15) 0.79388(11) 0.19509(10) 0.0516(3) Uani 1 d . . .
O4 O 0.18832(13) 1.01655(11) 0.15352(9) 0.0457(3) Uani 1 d . . .
O6 O -0.06827(13) 1.05311(10) 0.26747(9) 0.0440(3) Uani 1 d . . .
C1 C 0.04281(17) 0.76254(14) 0.39393(13) 0.0403(4) Uani 1 d . . .
C2 C 0.0824(2) 0.68558(16) 0.31028(15) 0.0485(4) Uani 1 d . . .
H2 H 0.0662 0.6147 0.3178 0.058 Uiso 1 calc R . .
C3 C 0.1434(2) 0.70483(15) 0.21746(14) 0.0479(4) Uani 1 d . . .
C4 C 0.11476(18) 1.07940(15) 0.09045(13) 0.0411(4) Uani 1 d . . .
C5 C -0.02784(19) 1.12369(16) 0.10433(13) 0.0456(4) Uani 1 d . . .
H5 H -0.0724 1.1658 0.0507 0.055 Uiso 1 calc R . .
C6 C -0.10911(18) 1.11121(14) 0.18957(13) 0.0407(4) Uani 1 d . . .
C11 C -0.01586(17) 0.72742(15) 0.49019(15) 0.0427(4) Uani 1 d . . .
C12 C 0.00938(19) 0.76341(16) 0.58031(14) 0.0456(4) Uani 1 d . . .
H12 H 0.0627 0.8104 0.5792 0.055 Uiso 1 calc R . .
C13 C -0.0419(2) 0.73186(18) 0.67119(17) 0.0556(5) Uani 1 d . . .
H13 H -0.0217 0.7552 0.7319 0.067 Uiso 1 calc R . .
C14 C -0.1220(2) 0.6667(2) 0.6738(2) 0.0645(6) Uani 1 d . . .
H14 H -0.1579 0.6456 0.7363 0.077 Uiso 1 calc R . .
C15 C -0.1503(3) 0.6323(2) 0.5865(2) 0.0747(7) Uani 1 d . . .
H15 H -0.2071 0.5884 0.5888 0.090 Uiso 1 calc R . .
C16 C -0.0966(2) 0.6608(2) 0.4940(2) 0.0636(6) Uani 1 d . . .
H16 H -0.1151 0.6347 0.4338 0.076 Uiso 1 calc R . .
C31 C 0.1803(2) 0.61487(16) 0.13418(15) 0.0554(5) Uani 1 d . . .
C32 C 0.1108(3) 0.53965(19) 0.1294(2) 0.0690(7) Uani 1 d . . .
H32 H 0.0385 0.5437 0.1799 0.083 Uiso 1 calc R . .
C33 C 0.1483(3) 0.4580(2) 0.0498(2) 0.0853(9) Uani 1 d . . .
H33 H 0.1017 0.4061 0.0466 0.102 Uiso 1 calc R . .
C34 C 0.2516(4) 0.4525(2) -0.0233(2) 0.0970(12) Uani 1 d . . .
H34 H 0.2765 0.3967 -0.0769 0.116 Uiso 1 calc R . .
C35 C 0.3190(3) 0.5267(3) -0.0197(2) 0.0935(10) Uani 1 d . . .
H35 H 0.3901 0.5229 -0.0711 0.112 Uiso 1 calc R . .
C36 C 0.2836(3) 0.6081(2) 0.05939(18) 0.0716(7) Uani 1 d . . .
H36 H 0.3311 0.6594 0.0617 0.086 Uiso 1 calc R . .
C41 C 0.18816(18) 1.10954(14) -0.00112(13) 0.0418(4) Uani 1 d . . .
C42 C 0.3188(2) 1.10749(18) 0.00111(15) 0.0534(5) Uani 1 d . . .
H42 H 0.3586 1.0883 0.0615 0.064 Uiso 1 calc R . .
C43 C 0.3907(3) 1.1327(2) -0.08240(18) 0.0640(6) Uani 1 d . . .
H43 H 0.4792 1.1313 -0.0793 0.077 Uiso 1 calc R . .
C44 C 0.3339(3) 1.1603(2) -0.17112(17) 0.0628(6) Uani 1 d . . .
H44 H 0.3828 1.1787 -0.2288 0.075 Uiso 1 calc R . .
C45 C 0.2054(2) 1.16093(19) -0.17503(15) 0.0597(6) Uani 1 d . . .
H45 H 0.1671 1.1780 -0.2361 0.072 Uiso 1 calc R . .
C46 C 0.1326(2) 1.13687(16) -0.09087(14) 0.0494(4) Uani 1 d . . .
H46 H 0.0439 1.1390 -0.0942 0.059 Uiso 1 calc R . .
C61 C -0.25898(18) 1.17572(15) 0.19504(14) 0.0429(4) Uani 1 d . . .
C62 C -0.3274(2) 1.18434(19) 0.11297(19) 0.0624(6) Uani 1 d . . .
H62 H -0.2799 1.1455 0.0515 0.075 Uiso 1 calc R . .
C63 C -0.4654(2) 1.2497(2) 0.1203(2) 0.0700(7) Uani 1 d . . .
H63 H -0.5122 1.2537 0.0641 0.084 Uiso 1 calc R . .
C64 C -0.5346(2) 1.3083(3) 0.2075(2) 0.0743(7) Uani 1 d . . .
H64 H -0.6278 1.3565 0.2112 0.089 Uiso 1 calc R . .
C65 C -0.4678(2) 1.2965(3) 0.2891(2) 0.0944(11) Uani 1 d . . .
H65 H -0.5159 1.3345 0.3507 0.113 Uiso 1 calc R . .
C66 C -0.3308(2) 1.2296(2) 0.28340(16) 0.0648(6) Uani 1 d . . .
H66 H -0.2863 1.2212 0.3414 0.078 Uiso 1 calc R . .
C1G C 0.4781(3) 0.4889(2) 0.5367(2) 0.0442(8) Uani 0.50 d PD B -1
C2G C 0.3872(3) 0.5791(3) 0.4894(3) 0.0704(19) Uani 0.50 d PD B -1
H2G H 0.2928 0.6020 0.5101 0.084 Uiso 0.50 calc PR B -1
C3G C 0.4332(4) 0.6361(3) 0.4122(3) 0.0867(17) Uani 0.50 d PD B -1
H3G H 0.3705 0.6983 0.3796 0.104 Uiso 0.50 calc PR B -1
C4G C 0.5701(5) 0.6029(3) 0.3821(3) 0.110(3) Uani 0.50 d PD B -1
H4G H 0.6018 0.6422 0.3289 0.132 Uiso 0.50 calc PR B -1
C5G C 0.6610(4) 0.5127(4) 0.4293(3) 0.0784(16) Uani 0.50 d PD B -1
H5G H 0.7553 0.4897 0.4086 0.094 Uiso 0.50 calc PR B -1
C6G C 0.6150(3) 0.4558(3) 0.5066(3) 0.0578(15) Uani 0.50 d PD B -1
H6G H 0.6776 0.3936 0.5392 0.069 Uiso 0.50 calc PR B -1
C7G C 0.4308(3) 0.4222(3) 0.6239(3) 0.0447(11) Uani 0.50 d PD B -1
C8G C 0.2863(4) 0.4942(4) 0.6684(3) 0.0692(12) Uani 0.50 d PD B -1
H8G1 H 0.2555 0.4494 0.7205 0.104 Uiso 0.50 calc PR B -1
H8G2 H 0.2273 0.5121 0.6155 0.104 Uiso 0.50 calc PR B -1
H8G3 H 0.2831 0.5676 0.6977 0.104 Uiso 0.50 calc PR B -1
C9G C 0.4362(4) 0.3056(3) 0.5832(3) 0.0633(12) Uani 0.50 d PD B -1
H9G1 H 0.5301 0.2567 0.5585 0.095 Uiso 0.50 calc PR B -1
H9G2 H 0.3809 0.3202 0.5282 0.095 Uiso 0.50 calc PR B -1
H9G3 H 0.4012 0.2650 0.6368 0.095 Uiso 0.50 calc PR B -1
C10G C 0.5232(5) 0.3988(4) 0.7052(3) 0.0887(18) Uani 0.50 d PD B -1
H10A H 0.5222 0.4735 0.7300 0.133 Uiso 0.50 calc PR B -1
H10B H 0.6157 0.3496 0.6774 0.133 Uiso 0.50 calc PR B -1
H10C H 0.4913 0.3584 0.7606 0.133 Uiso 0.50 calc PR B -1

loop_
_atom_site_aniso_label
_atom_site_aniso_U_11
_atom_site_aniso_U_22
_atom_site_aniso_U_33
_atom_site_aniso_U_23
_atom_site_aniso_U_13
_atom_site_aniso_U_12
Zn 0.0337(2) 0.03805(12) 0.02952(18) 0.00305(10) -0.01265(14) -0.00825(12)
N7 0.0365(9) 0.0386(8) 0.0331(9) 0.0027(7) -0.0138(7) -0.0086(8)
C71 0.0461(11) 0.0457(11) 0.0347(9) 0.0035(8) -0.0143(8) -0.0162(9)
C72 0.0552(13) 0.0492(11) 0.0323(9) 0.0052(8) -0.0172(9) -0.0223(10)
C73 0.0452(12) 0.0310(9) 0.0377(11) 0.0031(8) -0.0208(9) -0.0104(9)
C74 0.0474(12) 0.088(2) 0.0353(10) 0.0080(11) -0.0155(9) -0.0331(13)
C75 0.0479(12) 0.0842(19) 0.0295(9) 0.0072(10) -0.0170(9) -0.0276(14)
O1 0.0504(7) 0.0392(6) 0.0404(6) -0.0004(5) -0.0150(5) -0.0148(5)
O3 0.0672(9) 0.0417(7) 0.0395(7) -0.0014(5) -0.0182(6) -0.0091(6)
O4 0.0426(7) 0.0526(7) 0.0396(6) 0.0064(5) -0.0212(5) -0.0102(5)
O6 0.0458(7) 0.0419(6) 0.0453(7) 0.0078(5) -0.0215(5) -0.0130(5)
C1 0.0361(8) 0.0382(8) 0.0457(9) 0.0009(7) -0.0204(7) -0.0078(7)
C2 0.0574(11) 0.0367(8) 0.0515(10) -0.0013(7) -0.0241(9) -0.0118(8)
C3 0.0524(10) 0.0376(8) 0.0449(10) -0.0033(7) -0.0264(8) 0.0000(7)
C4 0.0482(9) 0.0374(8) 0.0356(8) -0.0017(6) -0.0189(7) -0.0089(7)
C5 0.0452(10) 0.0443(9) 0.0406(9) 0.0023(7) -0.0214(8) -0.0040(7)
C6 0.0436(9) 0.0350(8) 0.0443(9) 0.0015(7) -0.0205(7) -0.0109(7)
C11 0.0324(8) 0.0362(8) 0.0562(11) -0.0018(7) -0.0114(7) -0.0069(6)
C12 0.0412(9) 0.0461(9) 0.0485(10) -0.0043(8) -0.0034(8) -0.0157(8)
C13 0.0538(11) 0.0539(11) 0.0549(12) -0.0044(9) 0.0045(9) -0.0184(9)
C14 0.0552(12) 0.0582(12) 0.0740(15) 0.0021(11) 0.0100(11) -0.0200(10)
C15 0.0623(14) 0.0686(15) 0.105(2) 0.0078(14) -0.0055(14) -0.0404(12)
C16 0.0623(13) 0.0608(13) 0.0790(16) -0.0020(11) -0.0172(12) -0.0330(11)
C31 0.0650(13) 0.0399(9) 0.0490(11) -0.0065(8) -0.0305(10) 0.0026(8)
C32 0.0759(15) 0.0493(11) 0.0731(15) -0.0141(10) -0.0391(12) -0.0027(10)
C33 0.098(2) 0.0546(13) 0.093(2) -0.0240(13) -0.0545(17) -0.0007(13)
C34 0.109(2) 0.0676(16) 0.0816(19) -0.0383(14) -0.0468(18) 0.0191(16)
C35 0.100(2) 0.0843(19) 0.0669(17) -0.0343(15) -0.0186(15) 0.0046(17)
C36 0.0806(16) 0.0609(13) 0.0559(13) -0.0164(10) -0.0217(12) -0.0011(12)
C41 0.0476(10) 0.0350(8) 0.0379(8) -0.0029(6) -0.0164(7) -0.0058(7)
C42 0.0587(12) 0.0600(12) 0.0471(11) 0.0052(9) -0.0220(9) -0.0236(10)
C43 0.0656(14) 0.0729(14) 0.0595(13) 0.0084(11) -0.0160(11) -0.0307(12)
C44 0.0725(15) 0.0572(12) 0.0495(12) 0.0083(9) -0.0070(10) -0.0142(11)
C45 0.0630(13) 0.0589(12) 0.0410(10) 0.0038(9) -0.0167(9) -0.0010(10)
C46 0.0502(10) 0.0495(10) 0.0390(9) -0.0010(7) -0.0167(8) -0.0037(8)
C61 0.0414(9) 0.0378(8) 0.0529(10) 0.0118(7) -0.0203(8) -0.0148(7)
C62 0.0552(12) 0.0529(11) 0.0725(14) -0.0065(10) -0.0352(11) -0.0033(9)
C63 0.0556(13) 0.0686(14) 0.0876(18) 0.0122(12) -0.0432(13) -0.0149(11)
C64 0.0361(10) 0.107(2) 0.0725(16) 0.0295(15) -0.0121(10) -0.0183(12)
C65 0.0420(12) 0.165(3) 0.0540(14) 0.0176(17) 0.0009(10) -0.0167(15)
C66 0.0422(11) 0.1053(18) 0.0434(11) 0.0196(11) -0.0094(8) -0.0233(11)
C1G 0.0391(19) 0.0374(16) 0.053(2) -0.0041(16) -0.0095(16) -0.0088(14)
C2G 0.062(4) 0.065(3) 0.065(4) 0.009(2) -0.013(3) 0.001(2)
C3G 0.093(4) 0.071(3) 0.089(4) 0.035(3) -0.015(3) -0.023(3)
C4G 0.126(8) 0.109(6) 0.103(7) 0.050(5) 0.002(6) -0.062(6)
C5G 0.064(3) 0.068(3) 0.107(4) -0.006(3) 0.018(3) -0.037(3)
C6G 0.036(3) 0.056(3) 0.078(4) -0.002(2) -0.014(2) -0.011(2)
C7G 0.043(3) 0.0418(19) 0.045(3) -0.0057(17) -0.010(2) -0.0085(17)
C8G 0.063(3) 0.064(3) 0.071(3) -0.008(2) 0.007(2) -0.018(2)
C9G 0.090(3) 0.041(2) 0.058(3) 0.0074(18) -0.008(2) -0.024(2)
C10G 0.095(4) 0.123(5) 0.059(3) 0.018(3) -0.036(3) -0.044(4)
